data_4317473
loop_
_publ_author_name
'Qiu-Yun Chen'
'Qin-Hui Luo'
'Li-Min Zheng'
'Zhi-Lin Wang'
'Jiu-Tong Chen'

_publ_section_title
;
 A Study on the Novel d-f Heterodinuclear Gd(III)-Ni(II) Cryptate:
 Synthesis, Crystal Structure, and Magnetic Behavior
;
_journal_name_full 'Inorganic Chemistry'
_journal_page_first 605
_journal_page_last 609
_journal_paper_doi 10.1021/ic010270y
_journal_volume 41
_journal_year 2002
_chemical_formula_sum 'C41 H46 Cl5 Gd N10 Ni O12'
_chemical_formula_weight 1264.09
_chemical_name_systematic
;
  ?
;
_space_group_IT_number 14
_symmetry_cell_setting monoclinic
_symmetry_space_group_name_Hall '-P 2ybc'
_symmetry_space_group_name_H-M 'P 1 21/c 1'
_atom_sites_solution_hydrogens geom
_atom_sites_solution_primary direct
_atom_sites_solution_secondary difmap
_audit_creation_method SHELXL-97
_cell_angle_alpha 90.00
_cell_angle_beta 97.8130(10)
_cell_angle_gamma 90.00
_cell_formula_units_Z 4
_cell_length_a 19.6609(12)
_cell_length_b 11.8710(6)
_cell_length_c 21.4993(12)
_cell_measurement_reflns_used 8192
_cell_measurement_temperature 293(2)
_cell_measurement_theta_max 24.99
_cell_measurement_theta_min 1.05
_cell_volume 4971.2(5)
_computing_cell_refinement 'Siemens SMART & SAINT'
_computing_data_collection 'Siemens SMART'
_computing_data_reduction 'Siemens XPREP'
_computing_molecular_graphics 'Bruker SHELXTL'
_computing_publication_material 'Bruker SHELXTL'
_computing_structure_refinement 'Siemens SHELXTL'
_computing_structure_solution 'Siemens SHELXTL'
_diffrn_ambient_temperature 293(2)
_diffrn_measured_fraction_theta_full 0.999
_diffrn_measured_fraction_theta_max 0.999
_diffrn_measurement_device_type 'CCD area detector'
_diffrn_measurement_method 'phi and omega scans'
_diffrn_radiation_monochromator graphite
_diffrn_radiation_source 'fine-focus sealed tube'
_diffrn_radiation_type MoK\a
_diffrn_radiation_wavelength 0.71073
_diffrn_reflns_av_R_equivalents 0.0385
_diffrn_reflns_av_sigmaI/netI 0.0458
_diffrn_reflns_limit_h_max 23
_diffrn_reflns_limit_h_min -16
_diffrn_reflns_limit_k_max 14
_diffrn_reflns_limit_k_min -11
_diffrn_reflns_limit_l_max 24
_diffrn_reflns_limit_l_min -25
_diffrn_reflns_number 18863
_diffrn_reflns_theta_full 24.99
_diffrn_reflns_theta_max 24.99
_diffrn_reflns_theta_min 1.05
_diffrn_standards_decay_% none
_diffrn_standards_interval_count none
_diffrn_standards_interval_time none
_diffrn_standards_number none
_exptl_absorpt_coefficient_mu 2.039
_exptl_absorpt_correction_T_max .7670
_exptl_absorpt_correction_T_min .5954
_exptl_absorpt_correction_type empirical
_exptl_absorpt_process_details 'SADABS (Sheldrick, 1996)'
_exptl_crystal_colour Green
_exptl_crystal_density_diffrn 1.689
_exptl_crystal_density_method 'not measured'
_exptl_crystal_description Prism
_exptl_crystal_F_000 2540
_exptl_crystal_size_max .40
_exptl_crystal_size_mid .18
_exptl_crystal_size_min .18
_refine_diff_density_max 0.931
_refine_diff_density_min -0.618
_refine_diff_density_rms 0.112
_refine_ls_extinction_method none
_refine_ls_goodness_of_fit_ref 1.174
_refine_ls_hydrogen_treatment mixed
_refine_ls_matrix_type full
_refine_ls_number_parameters 631
_refine_ls_number_reflns 8723
_refine_ls_number_restraints 0
_refine_ls_restrained_S_all 1.174
_refine_ls_R_factor_gt 0.0562
_refine_ls_shift/su_max 0.000
_refine_ls_shift/su_mean 0.000
_refine_ls_structure_factor_coef Fsqd
_refine_ls_weighting_details 'calc w=1/[\s^2^(Fo^2^)+(0.0242P)^2^+27.3460P] where P=(Fo^2^+2Fc^2^)/3'
_refine_ls_weighting_scheme calc
_refine_ls_wR_factor_gt 0.1115
_refine_ls_wR_factor_ref 0.1291
_reflns_number_gt 6569
_reflns_number_total 8723
_reflns_threshold_expression >2sigma(I)
_cod_data_source_file ic010270y.cif
_cod_data_source_block gdnil
_cod_depositor_comments
;
The following automatic conversions were performed:

'_symmetry_cell_setting' value 'Monoclinic' changed to 'monoclinic'
according to the built-in table from CIF Core dictionary named
'cif_core.dic' version 2.4.1 from 2010-06-29.

Automatic conversion script
Id: cif_fix_values 1646 2011-03-28 12:23:43Z adriana 
;
_cod_database_code 4317473
_refine_ls_r_factor_ref 0.0855

loop_
_symmetry_equiv_pos_as_xyz
'x, y, z'
'-x, y+1/2, -z+1/2'
'-x, -y, -z'
'x, -y-1/2, z-1/2'

loop_
_atom_site_label
_atom_site_type_symbol
_atom_site_fract_x
_atom_site_fract_y
_atom_site_fract_z
_atom_site_U_iso_or_equiv
_atom_site_adp_type
_atom_site_occupancy
_atom_site_symmetry_multiplicity
_atom_site_calc_flag
_atom_site_refinement_flags
_atom_site_disorder_assembly
_atom_site_disorder_group
Gd Gd 0.329186(18) 0.22152(3) 0.360558(16) 0.03996(12) Uani 1 1 d . . .
Ni Ni 0.16453(4) 0.21150(8) 0.34289(4) 0.0362(2) Uani 1 1 d . . .
Cl1 Cl 0.20455(14) -0.3931(2) 0.28969(15) 0.0871(8) Uani 1 1 d . . .
Cl2 Cl 0.20268(18) 0.5026(3) 0.04188(11) 0.0998(10) Uani 1 1 d . . .
Cl3 Cl 0.22680(16) 0.4478(2) 0.66375(10) 0.0852(8) Uani 1 1 d . . .
O1 O 0.2417(2) 0.0915(4) 0.3320(2) 0.0436(12) Uani 1 1 d . . .
O2 O 0.2395(2) 0.3055(4) 0.2953(2) 0.0432(12) Uani 1 1 d . . .
O3 O 0.2395(2) 0.2399(4) 0.4185(2) 0.0429(12) Uani 1 1 d . . .
O4 O 0.3523(3) 0.3956(5) 0.4150(3) 0.0614(15) Uani 1 1 d . . .
N1 N 0.4640(3) 0.2088(6) 0.3831(3) 0.0521(16) Uani 1 1 d . . .
N2 N 0.3735(3) 0.0624(6) 0.3024(3) 0.0539(17) Uani 1 1 d . . .
N3 N 0.3852(3) 0.3482(6) 0.2898(3) 0.0537(17) Uani 1 1 d . . .
N4 N 0.3679(3) 0.1604(6) 0.4702(3) 0.0508(16) Uani 1 1 d . . .
N5 N 0.1171(3) 0.0831(5) 0.3869(3) 0.0402(14) Uani 1 1 d . . .
N6 N 0.1082(3) 0.1942(5) 0.2561(3) 0.0474(15) Uani 1 1 d . . .
N7 N 0.1151(3) 0.3482(5) 0.3768(3) 0.0439(14) Uani 1 1 d . . .
N8 N -0.0048(3) 0.2101(7) 0.3329(3) 0.0645(19) Uani 1 1 d . . .
N9 N 0.3284(5) 0.5593(8) 0.4620(4) 0.088(3) Uani 1 1 d . . .
C1 C 0.2354(3) -0.0176(6) 0.3265(3) 0.0374(16) Uani 1 1 d . . .
C2 C 0.2858(4) -0.0824(6) 0.3019(3) 0.0461(18) Uani 1 1 d . . .
C3 C 0.2757(4) -0.1968(7) 0.2911(4) 0.056(2) Uani 1 1 d . . .
H3A H 0.3083 -0.2379 0.2731 0.068 Uiso 1 1 calc R . .
C4 C 0.2182(4) -0.2505(7) 0.3066(4) 0.057(2) Uani 1 1 d . . .
C5 C 0.1706(4) -0.1911(6) 0.3355(4) 0.0497(19) Uani 1 1 d . . .
H5A H 0.1332 -0.2286 0.3480 0.060 Uiso 1 1 calc R . .
C6 C 0.1784(4) -0.0755(6) 0.3461(3) 0.0422(17) Uani 1 1 d . . .
C7 C 0.1283(4) -0.0220(7) 0.3806(3) 0.0476(18) Uani 1 1 d . . .
H7A H 0.1010 -0.0704 0.4006 0.057 Uiso 1 1 calc R . .
C8 C 0.0616(4) 0.1109(7) 0.4250(4) 0.051(2) Uani 1 1 d . . .
H8A H 0.0732 0.1796 0.4485 0.061 Uiso 1 1 calc R . .
H8B H 0.0574 0.0507 0.4548 0.061 Uiso 1 1 calc R . .
C9 C -0.0070(4) 0.1263(8) 0.3820(4) 0.068(3) Uani 1 1 d . . .
H9A H -0.0206 0.0546 0.3626 0.081 Uiso 1 1 calc R . .
H9B H -0.0419 0.1481 0.4076 0.081 Uiso 1 1 calc R . .
C10 C 0.3501(4) -0.0351(7) 0.2878(4) 0.052(2) Uani 1 1 d . . .
H10A H 0.3770 -0.0811 0.2659 0.062 Uiso 1 1 calc R . .
C11 C 0.4421(4) 0.0911(8) 0.2855(4) 0.065(2) Uani 1 1 d . . .
H11A H 0.4383 0.1548 0.2570 0.078 Uiso 1 1 calc R . .
H11B H 0.4602 0.0276 0.2645 0.078 Uiso 1 1 calc R . .
C12 C 0.4902(4) 0.1199(8) 0.3443(4) 0.065(2) Uani 1 1 d . . .
H12A H 0.4987 0.0523 0.3695 0.078 Uiso 1 1 calc R . .
H12B H 0.5337 0.1443 0.3324 0.078 Uiso 1 1 calc R . .
C13 C 0.2329(4) 0.3442(6) 0.2370(3) 0.0426(17) Uani 1 1 d . . .
C14 C 0.2868(4) 0.4039(6) 0.2142(3) 0.0481(19) Uani 1 1 d . . .
C15 C 0.2750(5) 0.4545(7) 0.1545(4) 0.059(2) Uani 1 1 d . . .
H15A H 0.3098 0.4965 0.1404 0.071 Uiso 1 1 calc R . .
C16 C 0.2133(5) 0.4429(7) 0.1169(4) 0.064(2) Uani 1 1 d . . .
C17 C 0.1627(5) 0.3779(7) 0.1357(4) 0.061(2) Uani 1 1 d . . .
H17A H 0.1223 0.3662 0.1086 0.073 Uiso 1 1 calc R . .
C18 C 0.1711(4) 0.3287(7) 0.1954(3) 0.0506(19) Uani 1 1 d . . .
C19 C 0.1165(4) 0.2502(7) 0.2062(4) 0.053(2) Uani 1 1 d . . .
H19A H 0.0828 0.2389 0.1720 0.063 Uiso 1 1 calc R . .
C20 C 0.0493(4) 0.1173(8) 0.2480(4) 0.063(2) Uani 1 1 d . . .
H20A H 0.0606 0.0496 0.2725 0.075 Uiso 1 1 calc R . .
H20B H 0.0393 0.0957 0.2042 0.075 Uiso 1 1 calc R . .
C21 C -0.0141(4) 0.1730(9) 0.2689(5) 0.075(3) Uani 1 1 d . . .
H21A H -0.0270 0.2372 0.2420 0.090 Uiso 1 1 calc R . .
H21B H -0.0519 0.1197 0.2631 0.090 Uiso 1 1 calc R . .
C22 C 0.3567(4) 0.4107(7) 0.2457(4) 0.057(2) Uani 1 1 d . . .
H22A H 0.3838 0.4673 0.2321 0.068 Uiso 1 1 calc R . .
C23 C 0.4616(4) 0.3635(9) 0.3058(4) 0.066(2) Uani 1 1 d . . .
H23A H 0.4845 0.3235 0.2753 0.079 Uiso 1 1 calc R . .
H23B H 0.4726 0.4428 0.3031 0.079 Uiso 1 1 calc R . .
C24 C 0.4877(4) 0.3222(8) 0.3690(4) 0.063(2) Uani 1 1 d . . .
H24A H 0.5374 0.3220 0.3738 0.076 Uiso 1 1 calc R . .
H24B H 0.4738 0.3743 0.3997 0.076 Uiso 1 1 calc R . .
C25 C 0.2351(4) 0.2852(6) 0.4734(3) 0.0419(16) Uani 1 1 d . . .
C26 C 0.2867(4) 0.2647(7) 0.5246(3) 0.0481(18) Uani 1 1 d . . .
C27 C 0.2818(4) 0.3146(7) 0.5823(3) 0.053(2) Uani 1 1 d . . .
H27A H 0.3153 0.2994 0.6161 0.063 Uiso 1 1 calc R . .
C28 C 0.2296(5) 0.3846(7) 0.5904(3) 0.055(2) Uani 1 1 d . . .
C29 C 0.1795(4) 0.4075(7) 0.5418(4) 0.055(2) Uani 1 1 d . . .
H29A H 0.1437 0.4554 0.5482 0.066 Uiso 1 1 calc R . .
C30 C 0.1811(4) 0.3598(6) 0.4823(3) 0.0447(18) Uani 1 1 d . . .
C31 C 0.1266(4) 0.3907(6) 0.4322(4) 0.0493(19) Uani 1 1 d . . .
H31A H 0.0969 0.4473 0.4414 0.059 Uiso 1 1 calc R . .
C32 C 0.0537(4) 0.3940(7) 0.3374(4) 0.057(2) Uani 1 1 d . . .
H32A H 0.0605 0.3904 0.2936 0.068 Uiso 1 1 calc R . .
H32B H 0.0477 0.4724 0.3481 0.068 Uiso 1 1 calc R . .
C33 C -0.0101(4) 0.3278(8) 0.3469(4) 0.064(2) Uani 1 1 d . . .
H33A H -0.0182 0.3360 0.3902 0.077 Uiso 1 1 calc R . .
H33B H -0.0492 0.3594 0.3203 0.077 Uiso 1 1 calc R . .
C34 C 0.3468(4) 0.1949(7) 0.5204(4) 0.053(2) Uani 1 1 d . . .
H34A H 0.3724 0.1734 0.5581 0.064 Uiso 1 1 calc R . .
C35 C 0.4355(4) 0.1025(8) 0.4765(4) 0.064(2) Uani 1 1 d . . .
H35A H 0.4321 0.0327 0.4528 0.077 Uiso 1 1 calc R . .
H35B H 0.4513 0.0854 0.5202 0.077 Uiso 1 1 calc R . .
C36 C 0.4847(4) 0.1835(8) 0.4506(4) 0.064(2) Uani 1 1 d . . .
H36A H 0.4866 0.2532 0.4743 0.077 Uiso 1 1 calc R . .
H36B H 0.5304 0.1509 0.4562 0.077 Uiso 1 1 calc R . .
C37 C 0.3849(7) 0.5475(13) 0.5100(6) 0.133(5) Uani 1 1 d . . .
H37A H 0.4095 0.4796 0.5033 0.200 Uiso 1 1 calc R . .
H37B H 0.3687 0.5439 0.5501 0.200 Uiso 1 1 calc R . .
H37C H 0.4150 0.6110 0.5092 0.200 Uiso 1 1 calc R . .
C38 C 0.2836(10) 0.6563(13) 0.4641(7) 0.178(8) Uani 1 1 d . . .
H38A H 0.2497 0.6565 0.4275 0.267 Uiso 1 1 calc R . .
H38B H 0.3104 0.7241 0.4651 0.267 Uiso 1 1 calc R . .
H38C H 0.2613 0.6524 0.5010 0.267 Uiso 1 1 calc R . .
C39 C 0.3183(6) 0.4800(9) 0.4190(4) 0.081(3) Uani 1 1 d . . .
H39A H 0.2808 0.4897 0.3882 0.097 Uiso 1 1 calc R . .
Cl4 Cl 0.51894(14) 0.2300(3) 0.13901(11) 0.0800(7) Uani 1 1 d . . .
O5 O 0.5573(4) 0.1930(8) 0.1955(4) 0.115(3) Uani 1 1 d . . .
O6 O 0.4679(6) 0.3053(11) 0.1542(4) 0.172(5) Uani 1 1 d . . .
O7 O 0.5582(6) 0.2941(11) 0.1035(5) 0.176(5) Uani 1 1 d . . .
O8 O 0.4878(6) 0.1455(9) 0.1038(6) 0.181(5) Uani 1 1 d . . .
Cl5 Cl 0.03518(14) 0.7050(2) 0.45266(11) 0.0717(6) Uani 1 1 d . . .
O9 O 0.0088(7) 0.8109(10) 0.4482(7) 0.198(6) Uani 1 1 d . . .
O10 O 0.0471(6) 0.6703(9) 0.3948(4) 0.152(4) Uani 1 1 d . . .
O11 O 0.0929(7) 0.7106(18) 0.4872(6) 0.278(10) Uani 1 1 d . . .
O12 O -0.0058(10) 0.6399(13) 0.4763(9) 0.302(11) Uani 1 1 d . . .
N N 0.6769(6) 0.2520(11) 0.8665(6) 0.134(4) Uani 1 1 d . . .
C40 C 0.7356(7) 0.2468(11) 0.8688(6) 0.098(4) Uani 1 1 d . . .
C41 C 0.8102(6) 0.2435(11) 0.8717(7) 0.108(4) Uani 1 1 d . . .

loop_
_atom_site_aniso_label
_atom_site_aniso_U_11
_atom_site_aniso_U_22
_atom_site_aniso_U_33
_atom_site_aniso_U_23
_atom_site_aniso_U_13
_atom_site_aniso_U_12
Gd 0.03772(19) 0.0453(2) 0.03710(19) -0.00035(18) 0.00586(14) 0.00083(18)
Ni 0.0388(5) 0.0358(5) 0.0341(4) -0.0049(4) 0.0051(4) 0.0011(4)
Cl1 0.0898(18) 0.0429(13) 0.127(2) -0.0233(14) 0.0085(16) 0.0032(12)
Cl2 0.154(3) 0.095(2) 0.0464(13) 0.0251(14) -0.0036(15) -0.0023(19)
Cl3 0.134(2) 0.0840(18) 0.0398(12) -0.0194(12) 0.0186(13) -0.0114(16)
O1 0.042(3) 0.038(3) 0.053(3) -0.007(2) 0.013(2) 0.003(2)
O2 0.043(3) 0.049(3) 0.037(3) 0.004(2) 0.004(2) -0.001(2)
O3 0.038(3) 0.054(3) 0.036(3) -0.007(2) 0.004(2) 0.004(2)
O4 0.065(4) 0.056(4) 0.063(4) -0.004(3) 0.008(3) 0.001(3)
N1 0.047(4) 0.053(4) 0.055(4) 0.000(3) 0.005(3) 0.004(3)
N2 0.043(4) 0.064(5) 0.056(4) -0.012(4) 0.013(3) 0.001(3)
N3 0.046(4) 0.060(4) 0.054(4) 0.009(4) 0.004(3) -0.005(3)
N4 0.042(4) 0.058(4) 0.051(4) 0.013(3) 0.003(3) 0.008(3)
N5 0.040(3) 0.040(4) 0.040(3) -0.004(3) 0.005(3) 0.006(3)
N6 0.043(3) 0.049(4) 0.048(4) -0.007(3) -0.003(3) 0.001(3)
N7 0.041(3) 0.044(4) 0.047(4) -0.002(3) 0.003(3) 0.005(3)
N8 0.052(4) 0.072(5) 0.066(5) -0.007(4) -0.003(3) 0.000(4)
N9 0.124(8) 0.072(6) 0.067(5) -0.012(5) 0.011(5) 0.003(6)
C1 0.044(4) 0.036(4) 0.031(3) -0.006(3) 0.001(3) 0.002(3)
C2 0.051(4) 0.046(5) 0.041(4) -0.004(3) 0.005(3) 0.005(4)
C3 0.054(5) 0.060(6) 0.055(5) -0.018(4) 0.006(4) 0.018(4)
C4 0.059(5) 0.040(5) 0.071(6) -0.004(4) 0.003(4) 0.008(4)
C5 0.049(4) 0.040(5) 0.058(5) 0.006(4) 0.000(4) 0.003(3)
C6 0.048(4) 0.039(4) 0.039(4) 0.001(3) 0.002(3) 0.008(3)
C7 0.041(4) 0.051(5) 0.051(5) -0.003(4) 0.005(3) -0.004(4)
C8 0.042(4) 0.059(5) 0.056(5) -0.005(4) 0.020(4) 0.005(4)
C9 0.040(5) 0.079(7) 0.087(7) 0.001(6) 0.019(4) -0.008(4)
C10 0.049(5) 0.056(5) 0.053(5) -0.011(4) 0.013(4) 0.014(4)
C11 0.055(5) 0.065(6) 0.080(6) -0.013(5) 0.032(5) -0.006(4)
C12 0.033(4) 0.069(6) 0.092(7) -0.004(5) 0.010(4) 0.004(4)
C13 0.056(5) 0.033(4) 0.037(4) -0.006(3) 0.004(3) 0.000(3)
C14 0.069(5) 0.039(4) 0.038(4) -0.003(3) 0.012(4) -0.002(4)
C15 0.087(6) 0.046(5) 0.049(5) 0.000(4) 0.022(5) -0.002(4)
C16 0.104(7) 0.051(5) 0.031(4) 0.003(4) -0.006(5) 0.007(5)
C17 0.083(6) 0.059(5) 0.036(4) 0.002(4) -0.008(4) 0.005(5)
C18 0.067(5) 0.045(5) 0.038(4) -0.002(4) 0.000(4) 0.007(4)
C19 0.054(5) 0.054(5) 0.045(4) -0.007(4) -0.009(4) 0.007(4)
C20 0.062(5) 0.066(6) 0.057(5) -0.005(4) -0.006(4) -0.011(5)
C21 0.041(5) 0.095(8) 0.083(7) -0.010(6) -0.014(4) -0.004(5)
C22 0.064(5) 0.052(5) 0.057(5) 0.001(4) 0.018(4) -0.008(4)
C23 0.051(5) 0.083(7) 0.065(6) 0.002(5) 0.013(4) -0.016(5)
C24 0.036(4) 0.077(6) 0.073(6) -0.005(5) -0.003(4) -0.015(4)
C25 0.049(4) 0.040(4) 0.037(4) -0.005(3) 0.007(3) -0.008(4)
C26 0.048(4) 0.060(5) 0.035(4) 0.001(4) 0.000(3) 0.001(4)
C27 0.059(5) 0.062(5) 0.035(4) 0.007(4) -0.004(4) -0.002(4)
C28 0.078(6) 0.057(5) 0.031(4) -0.008(4) 0.008(4) -0.013(5)
C29 0.068(5) 0.058(5) 0.043(4) -0.008(4) 0.023(4) 0.005(4)
C30 0.051(4) 0.043(4) 0.041(4) -0.005(3) 0.007(3) 0.002(4)
C31 0.052(5) 0.040(4) 0.059(5) -0.007(4) 0.018(4) 0.008(4)
C32 0.048(5) 0.056(5) 0.062(5) 0.002(4) -0.006(4) 0.016(4)
C33 0.044(5) 0.065(6) 0.081(6) -0.011(5) -0.001(4) 0.017(4)
C34 0.048(4) 0.068(6) 0.039(4) 0.005(4) -0.009(3) -0.001(4)
C35 0.055(5) 0.069(6) 0.068(6) 0.021(5) 0.005(4) 0.020(5)
C36 0.039(4) 0.077(6) 0.073(6) 0.012(5) -0.004(4) 0.006(4)
C37 0.134(12) 0.150(14) 0.104(10) -0.046(9) -0.024(9) -0.031(10)
C38 0.30(2) 0.115(12) 0.117(12) -0.025(10) 0.010(13) 0.104(14)
C39 0.110(9) 0.075(7) 0.054(6) 0.003(5) -0.004(6) 0.014(7)
Cl4 0.0744(16) 0.105(2) 0.0579(14) -0.0045(15) 0.0002(12) -0.0153(16)
O5 0.078(5) 0.165(9) 0.095(6) 0.038(6) -0.012(4) -0.012(5)
O6 0.175(10) 0.240(14) 0.093(7) -0.021(8) -0.005(7) 0.080(10)
O7 0.152(9) 0.265(15) 0.105(7) 0.060(8) -0.002(6) -0.073(9)
O8 0.213(12) 0.125(9) 0.183(11) -0.038(8) -0.057(9) -0.032(8)
Cl5 0.0830(16) 0.0723(17) 0.0629(14) -0.0020(12) 0.0207(12) -0.0003(13)
O9 0.233(14) 0.114(9) 0.267(15) 0.006(9) 0.100(12) 0.050(9)
O10 0.211(11) 0.166(9) 0.087(6) -0.055(6) 0.049(7) -0.046(8)
O11 0.170(12) 0.48(3) 0.158(11) -0.061(15) -0.086(10) 0.068(16)
O12 0.37(2) 0.202(15) 0.39(2) 0.011(15) 0.26(2) -0.125(15)
N 0.090(8) 0.154(12) 0.153(11) 0.026(9) 0.003(8) -0.010(8)
C40 0.101(9) 0.102(10) 0.084(8) 0.005(7) -0.006(7) -0.016(8)
C41 0.070(7) 0.111(10) 0.139(11) -0.012(8) 0.001(7) -0.004(7)

loop_
_atom_type_symbol
_atom_type_description
_atom_type_scat_dispersion_real
_atom_type_scat_dispersion_imag
_atom_type_scat_source
C C 0.0033 0.0016 'International Tables Vol C Tables 4.2.6.8 and 6.1.1.4'
H H 0.0000 0.0000 'International Tables Vol C Tables 4.2.6.8 and 6.1.1.4'
N N 0.0061 0.0033 'International Tables Vol C Tables 4.2.6.8 and 6.1.1.4'
O O 0.0106 0.0060 'International Tables Vol C Tables 4.2.6.8 and 6.1.1.4'
Cl Cl 0.1484 0.1585 'International Tables Vol C Tables 4.2.6.8 and 6.1.1.4'
Ni Ni 0.3393 1.1124 'International Tables Vol C Tables 4.2.6.8 and 6.1.1.4'
Gd Gd -0.1653 3.9035 'International Tables Vol C Tables 4.2.6.8 and 6.1.1.4'

loop_
_geom_angle_atom_site_label_1
_geom_angle_atom_site_label_2
_geom_angle_atom_site_label_3
_geom_angle
_geom_angle_site_symmetry_1
_geom_angle_site_symmetry_3
_geom_angle_publ_flag
O3 Gd O2 73.24(16) . . ?
O3 Gd O1 67.23(16) . . ?
O2 Gd O1 69.67(17) . . ?
O3 Gd O4 76.22(18) . . ?
O2 Gd O4 90.14(19) . . ?
O1 Gd O4 141.87(18) . . ?
O3 Gd N4 70.93(18) . . ?
O2 Gd N4 143.85(18) . . ?
O1 Gd N4 100.18(19) . . ?
O4 Gd N4 77.0(2) . . ?
O3 Gd N2 133.6(2) . . ?
O2 Gd N2 108.13(19) . . ?
O1 Gd N2 70.18(18) . . ?
O4 Gd N2 147.9(2) . . ?
N4 Gd N2 99.9(2) . . ?
O3 Gd N3 134.9(2) . . ?
O2 Gd N3 74.68(19) . . ?
O1 Gd N3 127.51(19) . . ?
O4 Gd N3 73.0(2) . . ?
N4 Gd N3 130.5(2) . . ?
N2 Gd N3 86.4(2) . . ?
O3 Gd N1 137.04(18) . . ?
O2 Gd N1 142.94(18) . . ?
O1 Gd N1 134.33(19) . . ?
O4 Gd N1 80.8(2) . . ?
N4 Gd N1 68.8(2) . . ?
N2 Gd N1 68.7(2) . . ?
N3 Gd N1 68.3(2) . . ?
O3 Gd Ni 39.95(11) . . ?
O2 Gd Ni 43.45(11) . . ?
O1 Gd Ni 41.23(11) . . ?
O4 Gd Ni 102.21(14) . . ?
N4 Gd Ni 105.99(14) . . ?
N2 Gd Ni 109.20(15) . . ?
N3 Gd Ni 118.12(15) . . ?
N1 Gd Ni 173.40(15) . . ?
N6 Ni O3 166.5(2) . . ?
N6 Ni N7 100.3(2) . . ?
O3 Ni N7 85.1(2) . . ?
N6 Ni N5 96.9(2) . . ?
O3 Ni N5 94.5(2) . . ?
N7 Ni N5 98.8(2) . . ?
N6 Ni O1 97.9(2) . . ?
O3 Ni O1 75.64(18) . . ?
N7 Ni O1 160.5(2) . . ?
N5 Ni O1 86.0(2) . . ?
N6 Ni O2 86.6(2) . . ?
O3 Ni O2 80.38(18) . . ?
N7 Ni O2 98.2(2) . . ?
N5 Ni O2 161.8(2) . . ?
O1 Ni O2 75.84(18) . . ?
N6 Ni Gd 121.56(18) . . ?
O3 Ni Gd 45.70(12) . . ?
N7 Ni Gd 116.27(17) . . ?
N5 Ni Gd 118.74(16) . . ?
O1 Ni Gd 46.51(13) . . ?
O2 Ni Gd 46.39(12) . . ?
C1 O1 Ni 128.1(4) . . ?
C1 O1 Gd 137.6(4) . . ?
Ni O1 Gd 92.26(18) . . ?
C13 O2 Ni 129.0(4) . . ?
C13 O2 Gd 133.5(4) . . ?
Ni O2 Gd 90.17(17) . . ?
C25 O3 Ni 130.4(4) . . ?
C25 O3 Gd 132.4(4) . . ?
Ni O3 Gd 94.35(17) . . ?
C39 O4 Gd 132.8(7) . . ?
C24 N1 C12 113.2(7) . . ?
C24 N1 C36 109.5(7) . . ?
C12 N1 C36 109.7(7) . . ?
C24 N1 Gd 104.4(5) . . ?
C12 N1 Gd 110.8(5) . . ?
C36 N1 Gd 109.0(4) . . ?
C10 N2 C11 117.3(7) . . ?
C10 N2 Gd 132.7(5) . . ?
C11 N2 Gd 109.9(5) . . ?
C22 N3 C23 115.2(7) . . ?
C22 N3 Gd 128.2(5) . . ?
C23 N3 Gd 116.2(5) . . ?
C34 N4 C35 117.5(7) . . ?
C34 N4 Gd 128.0(5) . . ?
C35 N4 Gd 112.1(5) . . ?
C7 N5 C8 115.2(6) . . ?
C7 N5 Ni 124.9(5) . . ?
C8 N5 Ni 119.7(5) . . ?
C19 N6 C20 114.1(7) . . ?
C19 N6 Ni 126.3(5) . . ?
C20 N6 Ni 119.5(5) . . ?
C31 N7 C32 114.5(6) . . ?
C31 N7 Ni 127.0(5) . . ?
C32 N7 Ni 118.0(5) . . ?
C21 N8 C33 119.9(8) . . ?
C21 N8 C9 118.3(8) . . ?
C33 N8 C9 120.2(8) . . ?
C39 N9 C37 118.0(10) . . ?
C39 N9 C38 123.7(11) . . ?
C37 N9 C38 118.3(11) . . ?
O1 C1 C2 120.8(6) . . ?
O1 C1 C6 121.3(6) . . ?
C2 C1 C6 117.8(6) . . ?
C3 C2 C1 120.2(7) . . ?
C3 C2 C10 116.9(7) . . ?
C1 C2 C10 122.9(7) . . ?
C4 C3 C2 121.1(7) . . ?
C3 C4 C5 120.0(7) . . ?
C3 C4 Cl1 120.4(6) . . ?
C5 C4 Cl1 119.6(7) . . ?
C4 C5 C6 120.6(7) . . ?
C5 C6 C1 119.9(7) . . ?
C5 C6 C7 116.5(7) . . ?
C1 C6 C7 123.5(7) . . ?
N5 C7 C6 128.2(7) . . ?
N5 C8 C9 110.1(6) . . ?
N8 C9 C8 114.1(7) . . ?
N2 C10 C2 126.6(7) . . ?
N2 C11 C12 109.5(7) . . ?
N1 C12 C11 114.0(7) . . ?
O2 C13 C14 121.3(7) . . ?
O2 C13 C18 121.1(7) . . ?
C14 C13 C18 117.6(7) . . ?
C15 C14 C13 119.4(8) . . ?
C15 C14 C22 115.5(7) . . ?
C13 C14 C22 124.9(7) . . ?
C16 C15 C14 121.2(8) . . ?
C17 C16 C15 120.3(8) . . ?
C17 C16 Cl2 120.2(7) . . ?
C15 C16 Cl2 119.3(8) . . ?
C16 C17 C18 120.6(8) . . ?
C17 C18 C13 120.5(8) . . ?
C17 C18 C19 114.5(7) . . ?
C13 C18 C19 124.5(7) . . ?
N6 C19 C18 129.6(7) . . ?
N6 C20 C21 111.0(7) . . ?
N8 C21 C20 114.3(7) . . ?
N3 C22 C14 127.6(8) . . ?
C24 C23 N3 112.5(7) . . ?
N1 C24 C23 114.5(7) . . ?
O3 C25 C26 120.2(7) . . ?
O3 C25 C30 121.4(6) . . ?
C26 C25 C30 118.3(6) . . ?
C27 C26 C25 119.5(7) . . ?
C27 C26 C34 117.0(7) . . ?
C25 C26 C34 123.5(7) . . ?
C28 C27 C26 121.6(7) . . ?
C27 C28 C29 120.4(7) . . ?
C27 C28 Cl3 119.8(6) . . ?
C29 C28 Cl3 119.8(7) . . ?
C28 C29 C30 121.0(8) . . ?
C29 C30 C25 119.1(7) . . ?
C29 C30 C31 117.8(7) . . ?
C25 C30 C31 123.2(6) . . ?
N7 C31 C30 127.2(7) . . ?
N7 C32 C33 110.9(7) . . ?
N8 C33 C32 113.0(7) . . ?
N4 C34 C26 126.6(7) . . ?
N4 C35 C36 106.2(7) . . ?
N1 C36 C35 112.5(7) . . ?
O4 C39 N9 127.6(10) . . ?
O8 Cl4 O7 110.1(8) . . ?
O8 Cl4 O5 113.6(7) . . ?
O7 Cl4 O5 111.9(6) . . ?
O8 Cl4 O6 108.4(8) . . ?
O7 Cl4 O6 104.2(8) . . ?
O5 Cl4 O6 108.2(6) . . ?
O11 Cl5 O12 111.2(13) . . ?
O11 Cl5 O9 107.2(11) . . ?
O12 Cl5 O9 109.5(10) . . ?
O11 Cl5 O10 107.4(9) . . ?
O12 Cl5 O10 112.3(10) . . ?
O9 Cl5 O10 109.1(8) . . ?
N C40 C41 178.5(15) . . ?

loop_
_geom_bond_atom_site_label_1
_geom_bond_atom_site_label_2
_geom_bond_distance
_geom_bond_site_symmetry_2
_geom_bond_publ_flag
Gd O3 2.304(4) . ?
Gd O2 2.324(5) . ?
Gd O1 2.331(5) . ?
Gd O4 2.388(6) . ?
Gd N4 2.486(6) . ?
Gd N2 2.487(7) . ?
Gd N3 2.499(6) . ?
Gd N1 2.634(6) . ?
Gd Ni 3.2100(9) . ?
Ni N6 2.046(6) . ?
Ni O3 2.067(5) . ?
Ni N7 2.075(6) . ?
Ni N5 2.081(6) . ?
Ni O1 2.117(5) . ?
Ni O2 2.207(5) . ?
Cl1 C4 1.745(8) . ?
Cl2 C16 1.747(8) . ?
Cl3 C28 1.754(7) . ?
O1 C1 1.304(8) . ?
O2 C13 1.325(8) . ?
O3 C25 1.311(8) . ?
O4 C39 1.213(11) . ?
N1 C24 1.469(10) . ?
N1 C12 1.480(10) . ?
N1 C36 1.485(10) . ?
N2 C10 1.269(10) . ?
N2 C11 1.484(9) . ?
N3 C22 1.272(10) . ?
N3 C23 1.504(10) . ?
N4 C34 1.275(9) . ?
N4 C35 1.486(9) . ?
N5 C7 1.277(9) . ?
N5 C8 1.487(8) . ?
N6 C19 1.291(10) . ?
N6 C20 1.466(10) . ?
N7 C31 1.284(9) . ?
N7 C32 1.480(9) . ?
N8 C21 1.433(11) . ?
N8 C33 1.436(11) . ?
N8 C9 1.456(11) . ?
N9 C39 1.315(12) . ?
N9 C37 1.418(14) . ?
N9 C38 1.453(15) . ?
C1 C2 1.413(10) . ?
C1 C6 1.427(10) . ?
C2 C3 1.388(11) . ?
C2 C10 1.452(11) . ?
C3 C4 1.378(11) . ?
C4 C5 1.384(11) . ?
C5 C6 1.396(10) . ?
C6 C7 1.457(10) . ?
C8 C9 1.539(11) . ?
C11 C12 1.510(12) . ?
C13 C14 1.416(10) . ?
C13 C18 1.420(10) . ?
C14 C15 1.407(10) . ?
C14 C22 1.449(11) . ?
C15 C16 1.372(12) . ?
C16 C17 1.362(12) . ?
C17 C18 1.400(10) . ?
C18 C19 1.463(11) . ?
C20 C21 1.532(12) . ?
C23 C24 1.470(12) . ?
C25 C26 1.414(10) . ?
C25 C30 1.414(10) . ?
C26 C27 1.389(10) . ?
C26 C34 1.457(11) . ?
C27 C28 1.350(11) . ?
C28 C29 1.363(11) . ?
C29 C30 1.404(10) . ?
C30 C31 1.459(10) . ?
C32 C33 1.518(11) . ?
C35 C36 1.522(11) . ?
Cl4 O8 1.352(10) . ?
Cl4 O7 1.384(10) . ?
Cl4 O5 1.410(7) . ?
Cl4 O6 1.415(11) . ?
Cl5 O11 1.270(11) . ?
Cl5 O12 1.272(11) . ?
Cl5 O9 1.358(11) . ?
Cl5 O10 1.360(8) . ?
N C40 1.151(15) . ?
C40 C41 1.459(17) . ?
